data_9010260
loop_
_publ_author_name
'Kojitani, H.'
'Hisatomi, R.'
'Akaogi, M.'

_publ_section_title
;
 High-pressure relations and crystal chemistry of calcium ferrite-type solid
 solutions in the system MgAl2O4-Mg2SiO4
 Note: synthesized from MgAl2O4 spinel at 27 GPa and 2200 C
 Note: data collected at room conditinos
;
_journal_name_full 'American Mineralogist'
_journal_page_first 1112
_journal_page_last 1118
_journal_paper_doi 10.2138/am.2007.2255
_journal_volume 92
_journal_year 2007
_chemical_formula_structural MgAl2O4
_chemical_formula_sum 'Al2 Mg O4'
_chemical_name_mineral Spinel
_space_group_IT_number 62
_symmetry_space_group_name_Hall '-P 2c 2ab'
_symmetry_space_group_name_H-M 'P b n m'
_cell_angle_alpha 90
_cell_angle_beta 90
_cell_angle_gamma 90
_cell_length_a 9.9498
_cell_length_b 8.6468
_cell_length_c 2.7901
_cell_formula_units_Z 4
_cell_volume 240.043
_database_code_amcsd 0004381
_exptl_crystal_density_diffrn 3.937
_exptl_crystal_pressure_history 'synthesized from MgAl2O4 spinel at 27 GPa'
_exptl_crystal_thermal_history 'synthesized from MgAl2O4 spinel at 27 GPa and 2200 C'
_cod_original_formula_sum 'Mg Al2 O4'
_cod_database_code 9010260
_amcsd_formula_title MgAl2O4

loop_
_space_group_symop_operation_xyz
x,y,z
x,y,1/2-z
-x,-y,1/2+z
1/2+x,1/2-y,1/2+z
1/2-x,1/2+y,1/2-z
1/2-x,1/2+y,z
1/2+x,1/2-y,-z
-x,-y,-z

loop_
_atom_site_label
_atom_site_fract_x
_atom_site_fract_y
_atom_site_fract_z
_atom_site_U_iso_or_equiv
Mg 0.35030 0.75760 0.25000 0.00811
Al1 0.38540 0.43880 0.25000 0.00494
Al2 0.89640 0.41590 0.25000 0.00380
O1 0.83440 0.20050 0.25000 0.02014
O2 0.52790 0.12010 0.25000 0.01064
O3 0.21500 0.53570 0.25000 0.01115
O4 0.57090 0.40890 0.25000 0.01988

loop_
_cod_related_entry_id
_cod_related_entry_database
_cod_related_entry_code
1 AMCSD 0004381
